data_1527224
loop_
_publ_author_name
'Chapuis, G.'
'Hulliger, F.'
'Schmelczer, R.'

_publ_section_title
;
 The Crystal Structure and Some Properties of Eu2 Sb3
;
_journal_name_full 'Journal of Solid State Chemistry'
_journal_page_first 59
_journal_page_last 67
_journal_volume 31
_journal_year 1980
_chemical_formula_sum 'Eu2 Sb3'
_space_group_IT_number 14
_symmetry_space_group_name_Hall '-P 2ybc'
_symmetry_space_group_name_H-M 'P 1 21/c 1'
_cell_angle_alpha 90
_cell_angle_beta 90.04
_cell_angle_gamma 90
_cell_formula_units_Z 8
_cell_length_a 6.57
_cell_length_b 12.76
_cell_length_c 15.028
_cell_volume 1259.845
_citation_journal_id_ASTM JSSCBI
_cod_data_source_file Chapuis_JSSCBI_1980_848.cif
_cod_data_source_block Eu2Sb3
_cod_database_code 1527224

loop_
_symmetry_equiv_pos_as_xyz
x,y,z
-x,y+1/2,-z+1/2
-x,-y,-z
x,-y-1/2,z-1/2

loop_
_atom_site_label
_atom_site_type_symbol
_atom_site_fract_x
_atom_site_fract_y
_atom_site_fract_z
_atom_site_occupancy
_atom_site_U_iso_or_equiv
Sb5 Sb 0.4613 0.2201 0.1579 1 0.0
Sb6 Sb 0.7379 0.3687 0.0728 1 0.0
Eu3 Eu 0.7454 0.3759 0.4959 1 0.0
Eu4 Eu 0.2465 0.3733 -0.003 1 0.0
Sb4 Sb 0.5786 0.2042 0.3429 1 0.0
Eu1 Eu 0.0034 0.2785 0.2445 1 0.0
Sb1 Sb 0.2365 0.3825 0.4257 1 0.0
Sb2 Sb 0.036 0.033 0.1592 1 0.0
Sb3 Sb 0.0842 0.5439 0.1554 1 0.0
Eu2 Eu 0.5053 0.4711 0.2537 1 0.0
